data_4025717
loop_
_publ_author_name
'Huan-Rui Pan'
'Yong-Jia Li'
'Cai-Xia Yan'
'Juan Xing'
'Ying Cheng'

_publ_section_title
;
 Multicomponent Reaction of Imidazo[1,5-a]pyridine Carbenes with Aldehydes
 and Dimethyl Acetylenedicarboxylate or Allenoates: A Straightforward
 Approach to Fully Substituted Furans
;
_journal_name_full 'Journal of Organic Chemistry'
_journal_page_first 6644
_journal_page_last 6652
_journal_paper_doi 10.1021/jo1014933
_journal_volume 75
_journal_year 2010
_chemical_formula_sum 'C32 H28 N2 O9'
_chemical_formula_weight 584.56
_chemical_name_systematic
; 
 ? 
;
_space_group_IT_number 14
_symmetry_cell_setting monoclinic
_symmetry_space_group_name_Hall '-P 2yn'
_symmetry_space_group_name_H-M 'P 1 21/n 1'
_atom_sites_solution_hydrogens geom
_atom_sites_solution_primary direct
_atom_sites_solution_secondary difmap
_audit_creation_method SHELXL-97
_cell_angle_alpha 90.00
_cell_angle_beta 98.56(3)
_cell_angle_gamma 90.00
_cell_formula_units_Z 4
_cell_length_a 8.5058(17)
_cell_length_b 13.765(3)
_cell_length_c 25.132(5)
_cell_measurement_reflns_used 6298
_cell_measurement_temperature 113(2)
_cell_measurement_theta_max 27.565
_cell_measurement_theta_min 1.691
_cell_volume 2909.7(11)
_computing_cell_refinement crystalclear
_computing_data_collection crystalclear
_computing_data_reduction crystalclear
_computing_molecular_graphics 'Bruker SHELXTL'
_computing_publication_material 'Bruker SHELXTL'
_computing_structure_refinement 'SHELXL-97 (Sheldrick, 1997)'
_computing_structure_solution 'SHELXS-97 (Sheldrick, 1990)'
_diffrn_ambient_temperature 113(2)
_diffrn_measured_fraction_theta_full 0.998
_diffrn_measured_fraction_theta_max 0.998
_diffrn_measurement_device_type 'rigaku saturn'
_diffrn_measurement_method '\w scans'
_diffrn_radiation_monochromator confocal
_diffrn_radiation_source 'rotating anode'
_diffrn_radiation_type MoK\a
_diffrn_radiation_wavelength 0.71073
_diffrn_reflns_av_R_equivalents 0.0503
_diffrn_reflns_av_sigmaI/netI 0.0402
_diffrn_reflns_limit_h_max 10
_diffrn_reflns_limit_h_min -10
_diffrn_reflns_limit_k_max 16
_diffrn_reflns_limit_k_min -16
_diffrn_reflns_limit_l_max 29
_diffrn_reflns_limit_l_min -29
_diffrn_reflns_number 21080
_diffrn_reflns_theta_full 25.02
_diffrn_reflns_theta_max 25.02
_diffrn_reflns_theta_min 2.21
_diffrn_standards_decay_% 0
_diffrn_standards_interval_count 0
_diffrn_standards_interval_time 0
_diffrn_standards_number 0
_exptl_absorpt_coefficient_mu 0.099
_exptl_absorpt_correction_T_max 0.9902
_exptl_absorpt_correction_T_min 0.9844
_exptl_absorpt_correction_type multi-scan
_exptl_absorpt_process_details crystalclear
_exptl_crystal_density_diffrn 1.334
_exptl_crystal_density_method 'not measured'
_exptl_crystal_F_000 1224
_exptl_crystal_size_max 0.16
_exptl_crystal_size_mid 0.14
_exptl_crystal_size_min 0.10
_refine_diff_density_max 0.185
_refine_diff_density_min -0.299
_refine_diff_density_rms 0.050
_refine_ls_extinction_method none
_refine_ls_goodness_of_fit_ref 1.105
_refine_ls_hydrogen_treatment constr
_refine_ls_matrix_type full
_refine_ls_number_parameters 392
_refine_ls_number_reflns 5129
_refine_ls_number_restraints 0
_refine_ls_restrained_S_all 1.105
_refine_ls_R_factor_all 0.0593
_refine_ls_R_factor_gt 0.0485
_refine_ls_shift/su_max 0.000
_refine_ls_shift/su_mean 0.000
_refine_ls_structure_factor_coef Fsqd
_refine_ls_weighting_details 'calc w=1/[\s^2^(Fo^2^)+(0.0584P)^2^+0.6380P] where P=(Fo^2^+2Fc^2^)/3'
_refine_ls_weighting_scheme calc
_refine_ls_wR_factor_gt 0.1145
_refine_ls_wR_factor_ref 0.1215
_reflns_number_gt 4430
_reflns_number_total 5129
_reflns_threshold_expression >2sigma(I)
_cod_data_source_file jo1014933_si_001.cif
_cod_data_source_block r080528a
_cod_depositor_comments
;
The following automatic conversions were performed:

'_symmetry_cell_setting' value 'Monoclinic' changed to 'monoclinic'
according to the built-in table from CIF Core dictionary named
'cif_core.dic' version 2.4.1 from
2010-06-29.

'_exptl_absorpt_correction_type' value 'MULTI-SCAN'
changed to 'multi-scan' according to the built-in table from CIF Core
dictionary named 'cif_core.dic' version 2.4.1 from
2010-06-29.

'_refine_ls_hydrogen_treatment' value 'CONSTR' changed
to 'constr' according to the built-in table from CIF Core dictionary
named 'cif_core.dic' version 2.4.1 from 2010-06-29.

Automatic conversion script
Id: cif_fix_values 1646 2011-03-28 12:23:43Z adriana 
;
_cod_original_cell_volume 2909.6(10)
_cod_database_code 4025717

loop_
_symmetry_equiv_pos_as_xyz
'x, y, z'
'-x+1/2, y+1/2, -z+1/2'
'-x, -y, -z'
'x-1/2, -y-1/2, z-1/2'

loop_
_atom_site_label
_atom_site_type_symbol
_atom_site_fract_x
_atom_site_fract_y
_atom_site_fract_z
_atom_site_U_iso_or_equiv
_atom_site_adp_type
_atom_site_occupancy
_atom_site_symmetry_multiplicity
_atom_site_calc_flag
_atom_site_refinement_flags
_atom_site_disorder_assembly
_atom_site_disorder_group
O1 O -0.13890(14) 0.99312(9) 0.06055(5) 0.0224(3) Uani 1 1 d . . .
O2 O -0.19586(19) 1.17529(10) 0.08389(6) 0.0404(4) Uani 1 1 d . . .
O3 O -0.06447(17) 1.16140(9) 0.16907(5) 0.0319(3) Uani 1 1 d . . .
O4 O -0.09918(15) 0.97163(10) 0.23304(5) 0.0287(3) Uani 1 1 d . . .
O5 O 0.15574(17) 0.94738(13) 0.22254(6) 0.0499(5) Uani 1 1 d . . .
O6 O -0.06550(15) 0.47114(9) 0.16569(5) 0.0281(3) Uani 1 1 d . . .
O7 O 0.18214(15) 0.45454(10) 0.14475(5) 0.0299(3) Uani 1 1 d . . .
O8 O 0.40895(14) 0.60467(10) 0.09111(5) 0.0271(3) Uani 1 1 d . . .
O9 O 0.24484(15) 0.53877(10) 0.02081(5) 0.0289(3) Uani 1 1 d . . .
N1 N 0.01751(17) 0.77114(11) 0.12628(6) 0.0205(3) Uani 1 1 d . . .
N2 N 0.30864(18) 0.78930(12) 0.03820(6) 0.0272(4) Uani 1 1 d . . .
C1 C -0.1877(2) 0.90648(14) -0.03984(7) 0.0248(4) Uani 1 1 d . . .
H1 H -0.1767 0.9736 -0.0374 0.030 Uiso 1 1 calc R . .
C2 C -0.2385(2) 0.86344(15) -0.08942(7) 0.0298(5) Uani 1 1 d . . .
H2 H -0.2615 0.9021 -0.1199 0.036 Uiso 1 1 calc R . .
C3 C -0.2554(2) 0.76318(15) -0.09398(8) 0.0314(5) Uani 1 1 d . . .
H3 H -0.2879 0.7348 -0.1274 0.038 Uiso 1 1 calc R . .
C4 C -0.2233(2) 0.70574(14) -0.04816(8) 0.0290(4) Uani 1 1 d . . .
H4 H -0.2356 0.6387 -0.0508 0.035 Uiso 1 1 calc R . .
C5 C -0.1730(2) 0.74824(13) 0.00153(7) 0.0246(4) Uani 1 1 d . . .
H5 H -0.1523 0.7092 0.0320 0.029 Uiso 1 1 calc R . .
C6 C -0.1528(2) 0.84894(13) 0.00661(7) 0.0201(4) Uani 1 1 d . . .
C7 C -0.1062(2) 0.89495(13) 0.05925(7) 0.0198(4) Uani 1 1 d . . .
C8 C -0.0429(2) 0.86425(13) 0.11046(7) 0.0200(4) Uani 1 1 d . . .
C9 C -0.0438(2) 0.94753(13) 0.14529(7) 0.0217(4) Uani 1 1 d . . .
C10 C -0.1020(2) 1.02294(13) 0.11307(7) 0.0229(4) Uani 1 1 d . . .
C11 C -0.1181(2) 1.12658(14) 0.12563(7) 0.0264(4) Uani 1 1 d . . .
C12 C -0.2057(3) 1.28004(15) 0.09028(9) 0.0501(7) Uani 1 1 d . . .
H12A H -0.2678 1.2945 0.1182 0.075 Uiso 1 1 calc R . .
H12B H -0.2552 1.3085 0.0571 0.075 Uiso 1 1 calc R . .
H12C H -0.1007 1.3063 0.0998 0.075 Uiso 1 1 calc R . .
C13 C 0.0173(2) 0.95493(14) 0.20427(7) 0.0258(4) Uani 1 1 d . . .
C14 C -0.0461(3) 0.98285(19) 0.29066(8) 0.0428(6) Uani 1 1 d . . .
H14A H 0.0044 0.9240 0.3048 0.064 Uiso 1 1 calc R . .
H14B H -0.1360 0.9963 0.3085 0.064 Uiso 1 1 calc R . .
H14C H 0.0282 1.0357 0.2966 0.064 Uiso 1 1 calc R . .
C15 C -0.0147(2) 0.73148(13) 0.17616(7) 0.0220(4) Uani 1 1 d . . .
C16 C -0.1675(2) 0.73938(14) 0.18985(8) 0.0283(4) Uani 1 1 d . . .
H16 H -0.2481 0.7690 0.1664 0.034 Uiso 1 1 calc R . .
C17 C -0.1980(3) 0.70271(15) 0.23875(9) 0.0384(5) Uani 1 1 d . . .
H17 H -0.2994 0.7084 0.2481 0.046 Uiso 1 1 calc R . .
C18 C -0.0790(3) 0.65768(16) 0.27377(9) 0.0440(6) Uani 1 1 d . . .
H18 H -0.1005 0.6334 0.3065 0.053 Uiso 1 1 calc R . .
C19 C 0.0717(3) 0.64892(16) 0.26000(8) 0.0404(6) Uani 1 1 d . . .
H19 H 0.1511 0.6179 0.2833 0.048 Uiso 1 1 calc R . .
C20 C 0.1055(2) 0.68614(14) 0.21153(7) 0.0294(4) Uani 1 1 d . . .
H20 H 0.2075 0.6809 0.2027 0.035 Uiso 1 1 calc R . .
C21 C 0.1364(2) 0.72907(13) 0.09902(7) 0.0213(4) Uani 1 1 d . . .
C22 C 0.2648(2) 0.79640(13) 0.08737(7) 0.0226(4) Uani 1 1 d . . .
C23 C 0.3358(2) 0.85995(14) 0.12716(8) 0.0290(4) Uani 1 1 d . . .
H23 H 0.3023 0.8622 0.1607 0.035 Uiso 1 1 calc R . .
C24 C 0.4576(2) 0.91964(15) 0.11543(9) 0.0356(5) Uani 1 1 d . . .
H24 H 0.5087 0.9620 0.1412 0.043 Uiso 1 1 calc R . .
C25 C 0.5015(2) 0.91493(15) 0.06469(9) 0.0364(5) Uani 1 1 d . . .
H25 H 0.5807 0.9554 0.0554 0.044 Uiso 1 1 calc R . .
C26 C 0.4256(2) 0.84905(15) 0.02801(8) 0.0329(5) Uani 1 1 d . . .
H26 H 0.4575 0.8459 -0.0058 0.039 Uiso 1 1 calc R . .
C27 C 0.1332(2) 0.63362(13) 0.08562(7) 0.0209(4) Uani 1 1 d . . .
C28 C 0.2655(2) 0.58822(13) 0.06124(7) 0.0224(4) Uani 1 1 d . . .
C29 C 0.5432(2) 0.56542(18) 0.06887(9) 0.0413(5) Uani 1 1 d . . .
H29A H 0.5280 0.4970 0.0627 0.062 Uiso 1 1 calc R . .
H29B H 0.6389 0.5759 0.0937 0.062 Uiso 1 1 calc R . .
H29C H 0.5517 0.5973 0.0355 0.062 Uiso 1 1 calc R . .
C30 C -0.0006(2) 0.56495(13) 0.09292(7) 0.0229(4) Uani 1 1 d . . .
H30A H -0.0353 0.5311 0.0594 0.027 Uiso 1 1 calc R . .
H30B H -0.0899 0.6019 0.1021 0.027 Uiso 1 1 calc R . .
C31 C 0.0516(2) 0.49141(13) 0.13689(7) 0.0233(4) Uani 1 1 d . . .
C32 C -0.0215(2) 0.40441(16) 0.21070(8) 0.0336(5) Uani 1 1 d . . .
H32A H -0.0036 0.3408 0.1971 0.050 Uiso 1 1 calc R . .
H32B H -0.1059 0.4015 0.2321 0.050 Uiso 1 1 calc R . .
H32C H 0.0738 0.4271 0.2324 0.050 Uiso 1 1 calc R . .

loop_
_atom_site_aniso_label
_atom_site_aniso_U_11
_atom_site_aniso_U_22
_atom_site_aniso_U_33
_atom_site_aniso_U_23
_atom_site_aniso_U_13
_atom_site_aniso_U_12
O1 0.0269(7) 0.0183(7) 0.0216(6) -0.0014(5) 0.0027(5) -0.0017(5)
O2 0.0648(10) 0.0193(7) 0.0330(8) -0.0032(6) -0.0065(7) 0.0070(7)
O3 0.0458(8) 0.0246(7) 0.0254(7) -0.0046(6) 0.0057(6) -0.0033(6)
O4 0.0257(7) 0.0409(8) 0.0193(7) -0.0029(6) 0.0030(5) -0.0003(6)
O5 0.0259(8) 0.0892(13) 0.0319(8) -0.0189(8) -0.0043(6) 0.0104(8)
O6 0.0264(7) 0.0288(7) 0.0291(7) 0.0057(6) 0.0040(6) -0.0041(6)
O7 0.0273(7) 0.0303(8) 0.0313(7) 0.0022(6) 0.0017(6) 0.0042(6)
O8 0.0178(6) 0.0319(8) 0.0314(7) -0.0016(6) 0.0031(5) 0.0018(5)
O9 0.0316(7) 0.0284(8) 0.0270(7) -0.0072(6) 0.0060(6) -0.0010(6)
N1 0.0199(7) 0.0215(8) 0.0201(8) 0.0012(6) 0.0031(6) 0.0027(6)
N2 0.0247(8) 0.0291(9) 0.0284(9) 0.0027(7) 0.0056(7) -0.0013(7)
C1 0.0274(10) 0.0221(10) 0.0249(10) -0.0010(8) 0.0043(8) -0.0012(8)
C2 0.0368(11) 0.0293(11) 0.0220(10) 0.0014(8) 0.0002(8) 0.0038(9)
C3 0.0389(11) 0.0303(11) 0.0233(10) -0.0067(8) -0.0012(8) 0.0007(9)
C4 0.0316(10) 0.0215(10) 0.0321(11) -0.0040(8) -0.0013(8) 0.0005(8)
C5 0.0255(10) 0.0226(10) 0.0243(10) 0.0020(8) -0.0005(8) -0.0004(8)
C6 0.0167(8) 0.0227(10) 0.0211(9) -0.0007(7) 0.0032(7) 0.0012(7)
C7 0.0186(9) 0.0182(9) 0.0228(9) -0.0002(7) 0.0039(7) -0.0005(7)
C8 0.0182(9) 0.0202(9) 0.0218(9) -0.0018(7) 0.0034(7) -0.0017(7)
C9 0.0181(9) 0.0238(10) 0.0228(9) -0.0019(8) 0.0020(7) -0.0023(7)
C10 0.0249(9) 0.0232(10) 0.0206(9) -0.0046(8) 0.0032(7) -0.0028(8)
C11 0.0313(10) 0.0232(10) 0.0249(10) -0.0016(8) 0.0044(8) -0.0029(8)
C12 0.0869(19) 0.0203(11) 0.0394(13) -0.0029(10) -0.0025(12) 0.0116(12)
C13 0.0266(10) 0.0249(10) 0.0257(10) -0.0038(8) 0.0033(8) 0.0004(8)
C14 0.0392(12) 0.0684(17) 0.0204(10) -0.0076(10) 0.0033(9) 0.0011(11)
C15 0.0265(9) 0.0208(10) 0.0187(9) -0.0010(7) 0.0029(7) 0.0001(7)
C16 0.0306(10) 0.0234(10) 0.0322(11) 0.0025(8) 0.0094(8) 0.0033(8)
C17 0.0482(13) 0.0294(11) 0.0433(12) 0.0035(10) 0.0251(10) 0.0049(10)
C18 0.0734(17) 0.0346(13) 0.0287(11) 0.0078(10) 0.0226(11) 0.0112(12)
C19 0.0607(15) 0.0371(13) 0.0221(10) 0.0041(9) 0.0020(10) 0.0174(11)
C20 0.0318(10) 0.0306(11) 0.0249(10) -0.0009(8) 0.0013(8) 0.0065(8)
C21 0.0196(9) 0.0256(10) 0.0183(9) -0.0001(7) 0.0015(7) 0.0013(7)
C22 0.0193(9) 0.0211(10) 0.0268(10) -0.0002(8) 0.0017(7) 0.0025(7)
C23 0.0234(10) 0.0291(11) 0.0344(11) -0.0065(9) 0.0040(8) 0.0009(8)
C24 0.0225(10) 0.0289(12) 0.0538(14) -0.0107(10) 0.0009(9) -0.0023(8)
C25 0.0223(10) 0.0281(12) 0.0599(14) 0.0064(10) 0.0096(10) -0.0030(8)
C26 0.0274(10) 0.0349(12) 0.0379(11) 0.0077(9) 0.0099(9) -0.0003(9)
C27 0.0196(9) 0.0247(10) 0.0179(9) 0.0002(7) 0.0010(7) -0.0007(7)
C28 0.0230(9) 0.0193(10) 0.0247(10) 0.0033(8) 0.0027(7) -0.0003(7)
C29 0.0224(10) 0.0550(15) 0.0478(13) -0.0034(11) 0.0098(9) 0.0081(10)
C30 0.0203(9) 0.0229(10) 0.0248(10) -0.0017(8) 0.0013(7) -0.0006(7)
C31 0.0237(10) 0.0213(10) 0.0242(9) -0.0059(8) 0.0013(7) -0.0042(8)
C32 0.0367(11) 0.0334(12) 0.0294(11) 0.0104(9) 0.0011(9) -0.0042(9)

loop_
_atom_type_symbol
_atom_type_description
_atom_type_scat_dispersion_real
_atom_type_scat_dispersion_imag
_atom_type_scat_source
C C 0.0033 0.0016 'International Tables Vol C Tables 4.2.6.8 and 6.1.1.4'
H H 0.0000 0.0000 'International Tables Vol C Tables 4.2.6.8 and 6.1.1.4'
N N 0.0061 0.0033 'International Tables Vol C Tables 4.2.6.8 and 6.1.1.4'
O O 0.0106 0.0060 'International Tables Vol C Tables 4.2.6.8 and 6.1.1.4'

loop_
_geom_angle_atom_site_label_1
_geom_angle_atom_site_label_2
_geom_angle_atom_site_label_3
_geom_angle
_geom_angle_site_symmetry_1
_geom_angle_site_symmetry_3
_geom_angle_publ_flag
C10 O1 C7 107.29(13) . . ?
C11 O2 C12 116.19(15) . . ?
C13 O4 C14 114.34(15) . . ?
C31 O6 C32 114.98(14) . . ?
C28 O8 C29 114.92(15) . . ?
C8 N1 C21 119.09(14) . . ?
C8 N1 C15 118.87(14) . . ?
C21 N1 C15 120.54(14) . . ?
C26 N2 C22 116.38(17) . . ?
C2 C1 C6 120.25(17) . . ?
C2 C1 H1 119.9 . . ?
C6 C1 H1 119.9 . . ?
C1 C2 C3 120.78(18) . . ?
C1 C2 H2 119.6 . . ?
C3 C2 H2 119.6 . . ?
C4 C3 C2 119.41(17) . . ?
C4 C3 H3 120.3 . . ?
C2 C3 H3 120.3 . . ?
C5 C4 C3 120.13(18) . . ?
C5 C4 H4 119.9 . . ?
C3 C4 H4 119.9 . . ?
C4 C5 C6 121.11(17) . . ?
C4 C5 H5 119.4 . . ?
C6 C5 H5 119.4 . . ?
C5 C6 C1 118.31(16) . . ?
C5 C6 C7 121.51(16) . . ?
C1 C6 C7 120.07(16) . . ?
O1 C7 C8 109.17(14) . . ?
O1 C7 C6 114.54(14) . . ?
C8 C7 C6 136.19(16) . . ?
C7 C8 N1 127.73(15) . . ?
C7 C8 C9 106.54(15) . . ?
N1 C8 C9 125.69(15) . . ?
C10 C9 C8 106.20(15) . . ?
C10 C9 C13 125.24(16) . . ?
C8 C9 C13 128.41(16) . . ?
C9 C10 O1 110.73(15) . . ?
C9 C10 C11 130.37(16) . . ?
O1 C10 C11 118.73(15) . . ?
O3 C11 O2 125.65(18) . . ?
O3 C11 C10 122.67(17) . . ?
O2 C11 C10 111.68(15) . . ?
O2 C12 H12A 109.5 . . ?
O2 C12 H12B 109.5 . . ?
H12A C12 H12B 109.5 . . ?
O2 C12 H12C 109.5 . . ?
H12A C12 H12C 109.5 . . ?
H12B C12 H12C 109.5 . . ?
O5 C13 O4 124.97(17) . . ?
O5 C13 C9 123.16(17) . . ?
O4 C13 C9 111.86(15) . . ?
O4 C14 H14A 109.5 . . ?
O4 C14 H14B 109.5 . . ?
H14A C14 H14B 109.5 . . ?
O4 C14 H14C 109.5 . . ?
H14A C14 H14C 109.5 . . ?
H14B C14 H14C 109.5 . . ?
C16 C15 C20 119.80(17) . . ?
C16 C15 N1 119.52(16) . . ?
C20 C15 N1 120.67(16) . . ?
C17 C16 C15 119.57(18) . . ?
C17 C16 H16 120.2 . . ?
C15 C16 H16 120.2 . . ?
C18 C17 C16 120.6(2) . . ?
C18 C17 H17 119.7 . . ?
C16 C17 H17 119.7 . . ?
C19 C18 C17 119.82(19) . . ?
C19 C18 H18 120.1 . . ?
C17 C18 H18 120.1 . . ?
C18 C19 C20 120.5(2) . . ?
C18 C19 H19 119.7 . . ?
C20 C19 H19 119.7 . . ?
C19 C20 C15 119.66(19) . . ?
C19 C20 H20 120.2 . . ?
C15 C20 H20 120.2 . . ?
C27 C21 N1 121.55(16) . . ?
C27 C21 C22 122.75(16) . . ?
N1 C21 C22 115.69(15) . . ?
N2 C22 C23 123.59(17) . . ?
N2 C22 C21 116.44(16) . . ?
C23 C22 C21 119.94(16) . . ?
C24 C23 C22 118.42(19) . . ?
C24 C23 H23 120.8 . . ?
C22 C23 H23 120.8 . . ?
C25 C24 C23 118.73(19) . . ?
C25 C24 H24 120.6 . . ?
C23 C24 H24 120.6 . . ?
C26 C25 C24 118.85(19) . . ?
C26 C25 H25 120.6 . . ?
C24 C25 H25 120.6 . . ?
N2 C26 C25 124.01(19) . . ?
N2 C26 H26 118.0 . . ?
C25 C26 H26 118.0 . . ?
C21 C27 C28 121.20(16) . . ?
C21 C27 C30 124.32(16) . . ?
C28 C27 C30 114.47(15) . . ?
O9 C28 O8 124.34(16) . . ?
O9 C28 C27 123.61(16) . . ?
O8 C28 C27 111.97(15) . . ?
O8 C29 H29A 109.5 . . ?
O8 C29 H29B 109.5 . . ?
H29A C29 H29B 109.5 . . ?
O8 C29 H29C 109.5 . . ?
H29A C29 H29C 109.5 . . ?
H29B C29 H29C 109.5 . . ?
C27 C30 C31 111.23(14) . . ?
C27 C30 H30A 109.4 . . ?
C31 C30 H30A 109.4 . . ?
C27 C30 H30B 109.4 . . ?
C31 C30 H30B 109.4 . . ?
H30A C30 H30B 108.0 . . ?
O7 C31 O6 124.07(17) . . ?
O7 C31 C30 124.15(17) . . ?
O6 C31 C30 111.78(15) . . ?
O6 C32 H32A 109.5 . . ?
O6 C32 H32B 109.5 . . ?
H32A C32 H32B 109.5 . . ?
O6 C32 H32C 109.5 . . ?
H32A C32 H32C 109.5 . . ?
H32B C32 H32C 109.5 . . ?

loop_
_geom_bond_atom_site_label_1
_geom_bond_atom_site_label_2
_geom_bond_distance
_geom_bond_site_symmetry_2
_geom_bond_publ_flag
O1 C10 1.373(2) . ?
O1 C7 1.381(2) . ?
O2 C11 1.335(2) . ?
O2 C12 1.455(2) . ?
O3 C11 1.217(2) . ?
O4 C13 1.331(2) . ?
O4 C14 1.460(2) . ?
O5 C13 1.203(2) . ?
O6 C31 1.345(2) . ?
O6 C32 1.462(2) . ?
O7 C31 1.210(2) . ?
O8 C28 1.353(2) . ?
O8 C29 1.448(2) . ?
O9 C28 1.214(2) . ?
N1 C8 1.415(2) . ?
N1 C21 1.426(2) . ?
N1 C15 1.431(2) . ?
N2 C26 1.345(3) . ?
N2 C22 1.346(2) . ?
C1 C2 1.389(3) . ?
C1 C6 1.405(2) . ?
C1 H1 0.9300 . ?
C2 C3 1.391(3) . ?
C2 H2 0.9300 . ?
C3 C4 1.390(3) . ?
C3 H3 0.9300 . ?
C4 C5 1.388(3) . ?
C4 H4 0.9300 . ?
C5 C6 1.400(3) . ?
C5 H5 0.9300 . ?
C6 C7 1.467(2) . ?
C7 C8 1.385(2) . ?
C8 C9 1.443(2) . ?
C9 C10 1.363(3) . ?
C9 C13 1.499(3) . ?
C10 C11 1.472(3) . ?
C12 H12A 0.9600 . ?
C12 H12B 0.9600 . ?
C12 H12C 0.9600 . ?
C14 H14A 0.9600 . ?
C14 H14B 0.9600 . ?
C14 H14C 0.9600 . ?
C15 C16 1.397(3) . ?
C15 C20 1.398(3) . ?
C16 C17 1.388(3) . ?
C16 H16 0.9300 . ?
C17 C18 1.385(3) . ?
C17 H17 0.9300 . ?
C18 C19 1.382(3) . ?
C18 H18 0.9300 . ?
C19 C20 1.390(3) . ?
C19 H19 0.9300 . ?
C20 H20 0.9300 . ?
C21 C27 1.356(3) . ?
C21 C22 1.494(2) . ?
C22 C23 1.396(3) . ?
C23 C24 1.387(3) . ?
C23 H23 0.9300 . ?
C24 C25 1.383(3) . ?
C24 H24 0.9300 . ?
C25 C26 1.382(3) . ?
C25 H25 0.9300 . ?
C26 H26 0.9300 . ?
C27 C28 1.496(2) . ?
C27 C30 1.511(2) . ?
C29 H29A 0.9600 . ?
C29 H29B 0.9600 . ?
C29 H29C 0.9600 . ?
C30 C31 1.515(3) . ?
C30 H30A 0.9700 . ?
C30 H30B 0.9700 . ?
C32 H32A 0.9600 . ?
C32 H32B 0.9600 . ?
C32 H32C 0.9600 . ?

loop_
_geom_torsion_atom_site_label_1
_geom_torsion_atom_site_label_2
_geom_torsion_atom_site_label_3
_geom_torsion_atom_site_label_4
_geom_torsion
_geom_torsion_site_symmetry_1
_geom_torsion_site_symmetry_2
_geom_torsion_site_symmetry_3
_geom_torsion_site_symmetry_4
_geom_torsion_publ_flag
C6 C1 C2 C3 -0.1(3) . . . . ?
C1 C2 C3 C4 1.0(3) . . . . ?
C2 C3 C4 C5 -0.8(3) . . . . ?
C3 C4 C5 C6 -0.3(3) . . . . ?
C4 C5 C6 C1 1.1(3) . . . . ?
C4 C5 C6 C7 177.39(17) . . . . ?
C2 C1 C6 C5 -0.9(3) . . . . ?
C2 C1 C6 C7 -177.22(17) . . . . ?
C10 O1 C7 C8 -2.43(18) . . . . ?
C10 O1 C7 C6 174.60(14) . . . . ?
C5 C6 C7 O1 -160.58(15) . . . . ?
C1 C6 C7 O1 15.6(2) . . . . ?
C5 C6 C7 C8 15.4(3) . . . . ?
C1 C6 C7 C8 -168.44(19) . . . . ?
O1 C7 C8 N1 -175.07(15) . . . . ?
C6 C7 C8 N1 8.8(3) . . . . ?
O1 C7 C8 C9 2.66(18) . . . . ?
C6 C7 C8 C9 -173.44(19) . . . . ?
C21 N1 C8 C7 53.2(2) . . . . ?
C15 N1 C8 C7 -140.74(18) . . . . ?
C21 N1 C8 C9 -124.17(18) . . . . ?
C15 N1 C8 C9 41.9(2) . . . . ?
C7 C8 C9 C10 -1.88(19) . . . . ?
N1 C8 C9 C10 175.91(16) . . . . ?
C7 C8 C9 C13 -177.54(17) . . . . ?
N1 C8 C9 C13 0.3(3) . . . . ?
C8 C9 C10 O1 0.4(2) . . . . ?
C13 C9 C10 O1 176.26(15) . . . . ?
C8 C9 C10 C11 -174.64(18) . . . . ?
C13 C9 C10 C11 1.2(3) . . . . ?
C7 O1 C10 C9 1.21(19) . . . . ?
C7 O1 C10 C11 176.92(15) . . . . ?
C12 O2 C11 O3 4.9(3) . . . . ?
C12 O2 C11 C10 -174.59(19) . . . . ?
C9 C10 C11 O3 6.8(3) . . . . ?
O1 C10 C11 O3 -167.94(17) . . . . ?
C9 C10 C11 O2 -173.74(19) . . . . ?
O1 C10 C11 O2 11.5(2) . . . . ?
C14 O4 C13 O5 1.3(3) . . . . ?
C14 O4 C13 C9 -178.02(17) . . . . ?
C10 C9 C13 O5 -109.2(2) . . . . ?
C8 C9 C13 O5 65.7(3) . . . . ?
C10 C9 C13 O4 70.1(2) . . . . ?
C8 C9 C13 O4 -115.0(2) . . . . ?
C8 N1 C15 C16 43.7(2) . . . . ?
C21 N1 C15 C16 -150.41(17) . . . . ?
C8 N1 C15 C20 -135.47(18) . . . . ?
C21 N1 C15 C20 30.4(2) . . . . ?
C20 C15 C16 C17 0.5(3) . . . . ?
N1 C15 C16 C17 -178.67(17) . . . . ?
C15 C16 C17 C18 -0.6(3) . . . . ?
C16 C17 C18 C19 -0.1(3) . . . . ?
C17 C18 C19 C20 0.9(3) . . . . ?
C18 C19 C20 C15 -0.9(3) . . . . ?
C16 C15 C20 C19 0.3(3) . . . . ?
N1 C15 C20 C19 179.42(18) . . . . ?
C8 N1 C21 C27 -138.80(17) . . . . ?
C15 N1 C21 C27 55.3(2) . . . . ?
C8 N1 C21 C22 42.3(2) . . . . ?
C15 N1 C21 C22 -123.56(17) . . . . ?
C26 N2 C22 C23 -1.2(3) . . . . ?
C26 N2 C22 C21 -179.15(16) . . . . ?
C27 C21 C22 N2 44.1(2) . . . . ?
N1 C21 C22 N2 -137.04(16) . . . . ?
C27 C21 C22 C23 -133.92(19) . . . . ?
N1 C21 C22 C23 45.0(2) . . . . ?
N2 C22 C23 C24 0.5(3) . . . . ?
C21 C22 C23 C24 178.30(17) . . . . ?
C22 C23 C24 C25 1.1(3) . . . . ?
C23 C24 C25 C26 -1.8(3) . . . . ?
C22 N2 C26 C25 0.5(3) . . . . ?
C24 C25 C26 N2 1.0(3) . . . . ?
N1 C21 C27 C28 -174.78(15) . . . . ?
C22 C21 C27 C28 4.0(3) . . . . ?
N1 C21 C27 C30 6.0(3) . . . . ?
C22 C21 C27 C30 -175.21(16) . . . . ?
C29 O8 C28 O9 5.2(3) . . . . ?
C29 O8 C28 C27 -178.03(16) . . . . ?
C21 C27 C28 O9 -130.19(19) . . . . ?
C30 C27 C28 O9 49.1(2) . . . . ?
C21 C27 C28 O8 53.0(2) . . . . ?
C30 C27 C28 O8 -127.65(16) . . . . ?
C21 C27 C30 C31 -110.46(19) . . . . ?
C28 C27 C30 C31 70.24(19) . . . . ?
C32 O6 C31 O7 3.8(3) . . . . ?
C32 O6 C31 C30 -176.99(15) . . . . ?
C27 C30 C31 O7 -37.7(2) . . . . ?
C27 C30 C31 O6 143.09(15) . . . . ?

loop_
_cod_related_entry_id
_cod_related_entry_database
_cod_related_entry_code
1 ChemSpider 30659280
